data_1533227
loop_
_publ_author_name
'Neov, S.'
'Marinova, V.'
'Reehuis, M.'
'Sonntag, R.'

_publ_section_title
;
 Neutron-diffraction study of Bi2 M O20 single crystals with sillenite
 structure (M = Si, Si0.995 Mn0.005, Bi0.53 Mn0.47)
;
_journal_name_full 'Appl. Phys. A'
_journal_page_first S1016
_journal_page_last S1018
_journal_volume 74
_journal_year 2002
_chemical_formula_sum 'Bi12 Mn0.005 O20 Si0.995'
_chemical_name_systematic 'Bi12 (Si0.995 Mn0.005) O20'
_space_group_IT_number 197
_symmetry_space_group_name_Hall 'I 2 2 3'
_symmetry_space_group_name_H-M 'I 2 3'
_cell_angle_alpha 90
_cell_angle_beta 90
_cell_angle_gamma 90
_cell_formula_units_Z 2
_cell_length_a 10.109
_cell_length_b 10.109
_cell_length_c 10.109
_cell_volume 1033.058
_citation_journal_id_ASTM APAMFC
_cod_data_source_file Neov_APAMFC_2002_273.cif
_cod_data_source_block Bi12Mn0.005O20Si0.995
_cod_database_code 1533227

loop_
_symmetry_equiv_pos_as_xyz
x,y,z
-x,-y,z
x,-y,-z
-x,y,-z
z,x,y
-z,-x,y
z,-x,-y
-z,x,-y
y,z,x
y,-z,-x
-y,z,-x
-y,-z,x
x+1/2,y+1/2,z+1/2
-x+1/2,-y+1/2,z+1/2
x+1/2,-y+1/2,-z+1/2
-x+1/2,y+1/2,-z+1/2
z+1/2,x+1/2,y+1/2
-z+1/2,-x+1/2,y+1/2
z+1/2,-x+1/2,-y+1/2
-z+1/2,x+1/2,-y+1/2
y+1/2,z+1/2,x+1/2
y+1/2,-z+1/2,-x+1/2
-y+1/2,z+1/2,-x+1/2
-y+1/2,-z+1/2,x+1/2

loop_
_atom_site_label
_atom_site_type_symbol
_atom_site_fract_x
_atom_site_fract_y
_atom_site_fract_z
_atom_site_occupancy
_atom_site_U_iso_or_equiv
Mn1 Mn+4 0 0 0 0.005 0.0
O1 O-2 0.13442 0.25293 0.48547 1 0.0
O3 O-2 0.90583 0.90583 0.90583 1 0.0
O2 O-2 0.19653 0.19653 0.19653 1 0.0
Bi1 Bi+3 0.17579 0.31736 0.01572 1 0.0
Si1 Si+4 0 0 0 0.995 0.0
